data_7212707
loop_
_publ_author_name
'Lin, Jian-Di'
'Wu, Shu-Ting'
'Li, Zhi-Hua'
'Du, Shao-Wu'

_publ_section_title
;
 A series of novel Pb(ii) or Pb(ii)/M(ii) (M = Ca and Sr) hybrid
 inorganic--organic frameworks based on polycarboxylic acids with diverse
 Pb--O--M (M = Pb, Ca and Sr) inorganic connectivities
;
_journal_issue 12
_journal_name_full CrystEngComm
_journal_page_first 4252
_journal_paper_doi 10.1039/c004010j
_journal_volume 12
_journal_year 2010
_chemical_formula_sum 'C18 H15 N O10 Pb Sr'
_chemical_formula_weight 700.13
_chemical_name_systematic
;
?
;
_space_group_IT_number 2
_symmetry_cell_setting triclinic
_symmetry_space_group_name_Hall '-P 1'
_symmetry_space_group_name_H-M 'P -1'
_atom_sites_solution_hydrogens geom
_atom_sites_solution_primary direct
_atom_sites_solution_secondary difmap
_audit_creation_method SHELXL-97
_cell_angle_alpha 68.336(8)
_cell_angle_beta 87.529(9)
_cell_angle_gamma 68.261(8)
_cell_formula_units_Z 2
_cell_length_a 9.8108(5)
_cell_length_b 10.4971(4)
_cell_length_c 12.3568(5)
_cell_measurement_temperature 293(2)
_cell_volume 1092.09(13)
_computing_cell_refinement 'CrystalClear (Rigaku/MSC Inc., 2005)'
_computing_data_collection 'CrystalClear (Rigaku/MSC Inc., 2005)'
_computing_data_reduction 'CrystalClear (Rigaku/MSC Inc., 2005)'
_computing_structure_refinement 'SHELXL-97 (Sheldrick, 1997)'
_computing_structure_solution 'SHELXS-97 (Sheldrick, 1990)'
_diffrn_ambient_temperature 293(2)
_diffrn_measured_fraction_theta_full 0.931
_diffrn_measured_fraction_theta_max 0.931
_diffrn_measurement_device_type 'Mercury70 (2x2 bin mode)'
_diffrn_measurement_method CCD_Profile_fitting
_diffrn_radiation_monochromator 'Graphite Monochromator'
_diffrn_radiation_source 'fine-focus sealed tube'
_diffrn_radiation_type MoK\a
_diffrn_radiation_wavelength 0.71073
_diffrn_reflns_av_R_equivalents 0.0323
_diffrn_reflns_av_sigmaI/netI 0.0566
_diffrn_reflns_limit_h_max 12
_diffrn_reflns_limit_h_min -12
_diffrn_reflns_limit_k_max 13
_diffrn_reflns_limit_k_min -13
_diffrn_reflns_limit_l_max 15
_diffrn_reflns_limit_l_min -14
_diffrn_reflns_number 8406
_diffrn_reflns_theta_full 27.49
_diffrn_reflns_theta_max 27.49
_diffrn_reflns_theta_min 2.28
_exptl_absorpt_coefficient_mu 10.193
_exptl_absorpt_correction_T_max 1.0000
_exptl_absorpt_correction_T_min 0.5067
_exptl_absorpt_correction_type multi-scan
_exptl_crystal_colour yellow
_exptl_crystal_density_diffrn 2.105
_exptl_crystal_density_method 'not measured'
_exptl_crystal_description prism
_exptl_crystal_F_000 644
_exptl_crystal_size_max 0.20
_exptl_crystal_size_mid 0.20
_exptl_crystal_size_min 0.20
_refine_diff_density_max 2.342
_refine_diff_density_min -1.818
_refine_diff_density_rms 0.222
_refine_ls_extinction_method none
_refine_ls_goodness_of_fit_ref 1.016
_refine_ls_hydrogen_treatment constr
_refine_ls_matrix_type full
_refine_ls_number_parameters 300
_refine_ls_number_reflns 4659
_refine_ls_number_restraints 0
_refine_ls_restrained_S_all 1.016
_refine_ls_R_factor_all 0.0495
_refine_ls_R_factor_gt 0.0428
_refine_ls_shift/su_max 0.003
_refine_ls_shift/su_mean 0.000
_refine_ls_structure_factor_coef Fsqd
_refine_ls_weighting_details 'calc w=1/[\s^2^(Fo^2^)+(0.0677P)^2^+4.5500P] where P=(Fo^2^+2Fc^2^)/3'
_refine_ls_weighting_scheme calc
_refine_ls_wR_factor_gt 0.1106
_refine_ls_wR_factor_ref 0.1163
_reflns_number_gt 4083
_reflns_number_total 4659
_reflns_threshold_expression >2sigma(I)
_cod_data_source_file c004010j.txt
_cod_data_source_block 4
_cod_depositor_comments
;
The following automatic conversions were performed:

'_exptl_absorpt_correction_type' value 'Multi-scan' changed to
'multi-scan' according to
/home/saulius/struct/CIF-dictionaries/cif_core.dic dictionary named
'cif_core.dic' version 2.4.2 from 2011-04-26.

Automatic conversion script
Id: cif_fix_values 1891 2012-01-12 08:04:46Z andrius 
;
_cod_original_cell_volume 1092.09(8)
_cod_original_sg_symbol_H-M P-1
_cod_database_code 7212707

loop_
_symmetry_equiv_pos_as_xyz
'x, y, z'
'-x, -y, -z'

loop_
_atom_site_label
_atom_site_type_symbol
_atom_site_fract_x
_atom_site_fract_y
_atom_site_fract_z
_atom_site_U_iso_or_equiv
_atom_site_adp_type
_atom_site_occupancy
_atom_site_symmetry_multiplicity
_atom_site_calc_flag
_atom_site_refinement_flags
_atom_site_disorder_assembly
_atom_site_disorder_group
Pb1 Pb 0.04881(3) 0.38588(3) 0.72176(2) 0.02245(11) Uani 1 1 d . . .
Sr1 Sr -0.04515(6) 0.81461(6) 0.49883(5) 0.01327(14) Uani 1 1 d . . .
O1 O 0.1177(8) 0.4700(7) 0.8668(6) 0.0440(17) Uani 1 1 d . . .
O2 O 0.0641(8) 0.6663(7) 0.7007(5) 0.0417(16) Uani 1 1 d . . .
O3 O 0.1073(7) 1.1204(6) 0.7118(5) 0.0362(14) Uani 1 1 d . . .
O4 O 0.1766(7) 1.1222(6) 0.8786(5) 0.0323(13) Uani 1 1 d . . .
O5 O 0.1317(6) 0.5759(6) 0.4676(5) 0.0279(12) Uani 1 1 d . . .
O6 O 0.1725(6) 0.3756(6) 0.4296(5) 0.0294(13) Uani 1 1 d . . .
O7 O 0.6942(7) -0.0085(8) 0.5151(8) 0.055(2) Uani 1 1 d . . .
O8 O 0.8653(6) 0.0603(6) 0.5548(6) 0.0334(14) Uani 1 1 d . . .
O9 O 0.1453(6) 0.6519(6) 1.1829(4) 0.0262(12) Uani 1 1 d . . .
O10 O 0.5741(7) 0.4304(8) 0.7432(6) 0.0424(16) Uani 1 1 d . . .
H21 H 0.6635 0.3975 0.7604 0.064 Uiso 1 1 calc R . .
N1 N 0.5893(10) 0.8095(13) -0.1503(10) 0.077(3) Uani 1 1 d . . .
C1 C 0.1008(9) 0.6043(9) 0.8097(8) 0.0285(17) Uani 1 1 d . . .
C2 C 0.1432(8) 1.0597(8) 0.8220(7) 0.0235(15) Uani 1 1 d . . .
C3 C 0.2141(7) 0.4460(7) 0.4753(6) 0.0198(14) Uani 1 1 d . . .
C4 C 0.7313(8) 0.0761(8) 0.5456(7) 0.0272(17) Uani 1 1 d . . .
C5 C 0.1179(9) 0.6906(8) 0.8764(7) 0.0240(15) Uani 1 1 d . . .
C6 C 0.1224(9) 0.6346(9) 0.9974(7) 0.0265(17) Uani 1 1 d . . .
H6 H 0.1148 0.5431 1.0351 0.032 Uiso 1 1 calc R . .
C7 C 0.1379(8) 0.7115(8) 1.0645(7) 0.0218(15) Uani 1 1 d . . .
C8 C 0.1470(8) 0.8491(8) 1.0055(7) 0.0227(15) Uani 1 1 d . . .
H8 H 0.1589 0.9023 1.0476 0.027 Uiso 1 1 calc R . .
C9 C 0.1383(8) 0.9076(8) 0.8840(7) 0.0213(15) Uani 1 1 d . . .
C10 C 0.1227(8) 0.8309(8) 0.8181(7) 0.0240(15) Uani 1 1 d . . .
H10 H 0.1156 0.8719 0.7367 0.029 Uiso 1 1 calc R . .
C11 C 0.3644(8) 0.3734(8) 0.5421(7) 0.0217(15) Uani 1 1 d . . .
C12 C 0.4013(8) 0.4323(8) 0.6154(7) 0.0239(16) Uani 1 1 d . . .
H12 H 0.3305 0.5130 0.6269 0.029 Uiso 1 1 calc R . .
C13 C 0.5440(8) 0.3707(9) 0.6715(7) 0.0263(16) Uani 1 1 d . . .
C14 C 0.6537(9) 0.2542(8) 0.6470(7) 0.0263(16) Uani 1 1 d . . .
H14 H 0.7509 0.2163 0.6798 0.032 Uiso 1 1 calc R . .
C15 C 0.6148(8) 0.1980(8) 0.5741(7) 0.0248(16) Uani 1 1 d . . .
C16 C 0.4701(8) 0.2544(8) 0.5238(7) 0.0238(16) Uani 1 1 d . . .
H16 H 0.4443 0.2122 0.4779 0.029 Uiso 1 1 calc R . .
C17 C 0.551(4) 0.950(5) -0.120(4) 0.057(14) Uani 0.28(3) 1 d P A 1
C18 C 0.747(2) 0.792(3) -0.158(2) 0.153(17) Uani 0.72(3) 1 d P A 2
C19 C 0.551(2) 0.707(4) -0.050(2) 0.102(17) Uani 0.47(3) 1 d P A 1
C20 C 0.487(2) 0.902(4) -0.254(2) 0.132(19) Uani 0.53(3) 1 d P A 2

loop_
_atom_site_aniso_label
_atom_site_aniso_U_11
_atom_site_aniso_U_22
_atom_site_aniso_U_33
_atom_site_aniso_U_23
_atom_site_aniso_U_13
_atom_site_aniso_U_12
Pb1 0.03059(17) 0.02109(16) 0.01977(18) -0.00881(12) 0.00350(11) -0.01332(12)
Sr1 0.0174(3) 0.0121(3) 0.0125(3) -0.0069(2) 0.0016(2) -0.0058(2)
O1 0.082(5) 0.036(3) 0.028(3) -0.011(3) 0.002(3) -0.039(3)
O2 0.073(5) 0.030(3) 0.019(3) -0.009(2) -0.015(3) -0.014(3)
O3 0.062(4) 0.027(3) 0.022(3) -0.008(2) -0.001(3) -0.020(3)
O4 0.049(3) 0.024(3) 0.027(3) -0.012(2) -0.002(3) -0.016(3)
O5 0.024(3) 0.027(3) 0.035(3) -0.018(2) 0.003(2) -0.006(2)
O6 0.028(3) 0.025(3) 0.044(4) -0.020(3) -0.002(2) -0.011(2)
O7 0.029(3) 0.051(4) 0.109(7) -0.060(5) 0.006(4) -0.011(3)
O8 0.021(3) 0.036(3) 0.053(4) -0.025(3) 0.012(3) -0.014(2)
O9 0.033(3) 0.036(3) 0.013(3) -0.007(2) 0.003(2) -0.020(2)
O10 0.033(3) 0.055(4) 0.045(4) -0.033(3) -0.007(3) -0.008(3)
N1 0.037(5) 0.085(8) 0.068(7) -0.002(6) 0.007(5) -0.009(5)
C1 0.032(4) 0.029(4) 0.031(5) -0.013(3) 0.002(3) -0.015(3)
C2 0.030(4) 0.018(3) 0.021(4) -0.009(3) 0.003(3) -0.006(3)
C3 0.021(3) 0.018(3) 0.018(4) -0.005(3) 0.006(3) -0.007(3)
C4 0.026(4) 0.023(4) 0.031(5) -0.013(3) 0.000(3) -0.005(3)
C5 0.035(4) 0.024(4) 0.019(4) -0.011(3) 0.004(3) -0.015(3)
C6 0.034(4) 0.026(4) 0.025(4) -0.010(3) -0.001(3) -0.016(3)
C7 0.023(3) 0.024(4) 0.017(4) -0.011(3) 0.001(3) -0.004(3)
C8 0.028(4) 0.020(3) 0.021(4) -0.008(3) -0.001(3) -0.011(3)
C9 0.027(4) 0.018(3) 0.020(4) -0.008(3) 0.002(3) -0.010(3)
C10 0.036(4) 0.028(4) 0.011(4) -0.006(3) 0.004(3) -0.017(3)
C11 0.023(3) 0.019(3) 0.021(4) -0.004(3) 0.001(3) -0.008(3)
C12 0.021(3) 0.024(4) 0.027(4) -0.013(3) 0.006(3) -0.007(3)
C13 0.023(4) 0.033(4) 0.022(4) -0.012(3) -0.001(3) -0.009(3)
C14 0.029(4) 0.024(4) 0.024(4) -0.006(3) 0.003(3) -0.011(3)
C15 0.022(3) 0.023(4) 0.029(4) -0.009(3) 0.005(3) -0.009(3)
C16 0.028(4) 0.021(3) 0.029(4) -0.011(3) 0.006(3) -0.015(3)
C17 0.04(2) 0.09(3) 0.07(3) -0.06(3) -0.003(18) -0.023(19)
C18 0.032(9) 0.15(2) 0.13(2) 0.072(18) 0.020(11) -0.001(11)
C19 0.031(12) 0.11(3) 0.059(18) 0.062(17) 0.005(11) -0.013(13)
C20 0.027(10) 0.20(4) 0.045(14) 0.075(18) -0.014(9) -0.026(15)

loop_
_atom_type_symbol
_atom_type_description
_atom_type_scat_dispersion_real
_atom_type_scat_dispersion_imag
_atom_type_scat_source
C C 0.0033 0.0016 'International Tables Vol C Tables 4.2.6.8 and 6.1.1.4'
H H 0.0000 0.0000 'International Tables Vol C Tables 4.2.6.8 and 6.1.1.4'
N N 0.0061 0.0033 'International Tables Vol C Tables 4.2.6.8 and 6.1.1.4'
O O 0.0106 0.0060 'International Tables Vol C Tables 4.2.6.8 and 6.1.1.4'
Sr Sr -1.5307 3.2498 'International Tables Vol C Tables 4.2.6.8 and 6.1.1.4'
Pb Pb -3.3944 10.1111 'International Tables Vol C Tables 4.2.6.8 and 6.1.1.4'

loop_
_geom_angle_atom_site_label_1
_geom_angle_atom_site_label_2
_geom_angle_atom_site_label_3
_geom_angle
_geom_angle_site_symmetry_1
_geom_angle_site_symmetry_3
O9 Pb1 O1 92.4(2) 2_567 .
O9 Pb1 O4 78.44(19) 2_567 1_545
O1 Pb1 O4 85.10(19) . 1_545
O9 Pb1 O3 84.4(2) 2_567 1_545
O1 Pb1 O3 134.3(2) . 1_545
O4 Pb1 O3 49.57(17) 1_545 1_545
O9 Pb1 O6 81.63(18) 2_567 2_566
O1 Pb1 O6 106.11(19) . 2_566
O4 Pb1 O6 157.54(18) 1_545 2_566
O3 Pb1 O6 118.33(17) 1_545 2_566
O9 Pb1 Sr1 96.97(14) 2_567 2_566
O1 Pb1 Sr1 165.67(18) . 2_566
O4 Pb1 Sr1 86.22(12) 1_545 2_566
O3 Pb1 Sr1 36.98(12) 1_545 2_566
O6 Pb1 Sr1 86.01(12) 2_566 2_566
O9 Pb1 Sr1 113.91(14) 2_567 .
O1 Pb1 Sr1 83.38(14) . .
O4 Pb1 Sr1 163.40(13) 1_545 .
O3 Pb1 Sr1 139.02(13) 1_545 .
O6 Pb1 Sr1 38.82(11) 2_566 .
Sr1 Pb1 Sr1 102.472(13) 2_566 .
O2 Sr1 O3 159.6(2) . 2_576
O2 Sr1 O8 95.2(2) . 2_666
O3 Sr1 O8 89.2(2) 2_576 2_666
O2 Sr1 O7 104.6(3) . 1_465
O3 Sr1 O7 91.9(2) 2_576 1_465
O8 Sr1 O7 112.7(2) 2_666 1_465
O2 Sr1 O6 76.6(2) . 2_566
O3 Sr1 O6 94.53(19) 2_576 2_566
O8 Sr1 O6 165.62(18) 2_666 2_566
O7 Sr1 O6 81.1(2) 1_465 2_566
O2 Sr1 O5 82.0(2) . .
O3 Sr1 O5 77.84(19) 2_576 .
O8 Sr1 O5 93.68(17) 2_666 .
O7 Sr1 O5 151.70(18) 1_465 .
O6 Sr1 O5 73.62(17) 2_566 .
O2 Sr1 O8 88.1(2) . 1_465
O3 Sr1 O8 111.97(19) 2_576 1_465
O8 Sr1 O8 69.3(2) 2_666 1_465
O7 Sr1 O8 48.47(17) 1_465 1_465
O6 Sr1 O8 121.48(17) 2_566 1_465
O5 Sr1 O8 159.55(16) . 1_465
O2 Sr1 C4 96.5(2) . 1_465
O3 Sr1 C4 103.3(2) 2_576 1_465
O8 Sr1 C4 91.5(2) 2_666 1_465
O7 Sr1 C4 23.93(19) 1_465 1_465
O6 Sr1 C4 101.07(19) 2_566 1_465
O5 Sr1 C4 174.68(19) . 1_465
O8 Sr1 C4 24.56(18) 1_465 1_465
O2 Sr1 Pb1 119.91(14) . 2_566
O3 Sr1 Pb1 40.58(13) 2_576 2_566
O8 Sr1 Pb1 109.92(14) 2_666 2_566
O7 Sr1 Pb1 113.25(15) 1_465 2_566
O6 Sr1 Pb1 65.72(13) 2_566 2_566
O5 Sr1 Pb1 44.16(12) . 2_566
O8 Sr1 Pb1 151.44(13) 1_465 2_566
C4 Sr1 Pb1 134.32(15) 1_465 2_566
O2 Sr1 Pb1 44.85(14) . .
O3 Sr1 Pb1 117.76(13) 2_576 .
O8 Sr1 Pb1 125.86(14) 2_666 .
O7 Sr1 Pb1 112.19(19) 1_465 .
O6 Sr1 Pb1 40.74(12) 2_566 .
O5 Sr1 Pb1 53.63(13) . .
O8 Sr1 Pb1 127.26(14) 1_465 .
C4 Sr1 Pb1 122.01(16) 1_465 .
Pb1 Sr1 Pb1 77.528(13) 2_566 .
O2 Sr1 Sr1 91.86(14) . 2_576
O3 Sr1 Sr1 103.27(13) 2_576 2_576
O8 Sr1 Sr1 36.44(13) 2_666 2_576
O7 Sr1 Sr1 78.64(14) 1_465 2_576
O6 Sr1 Sr1 153.33(13) 2_566 2_576
O5 Sr1 Sr1 129.21(12) . 2_576
O8 Sr1 Sr1 32.87(11) 1_465 2_576
C4 Sr1 Sr1 55.81(15) 1_465 2_576
Pb1 Sr1 Sr1 139.06(2) 2_566 2_576
Pb1 Sr1 Sr1 136.41(2) . 2_576
C1 O1 Pb1 105.4(5) . .
C1 O2 Sr1 170.0(6) . .
C2 O3 Sr1 167.9(5) . 2_576
C2 O3 Pb1 89.6(4) . 1_565
Sr1 O3 Pb1 102.44(19) 2_576 1_565
C2 O4 Pb1 94.7(4) . 1_565
C3 O5 Sr1 167.7(5) . .
C3 O6 Sr1 135.1(5) . 2_566
C3 O6 Pb1 96.4(4) . 2_566
Sr1 O6 Pb1 100.44(17) 2_566 2_566
C4 O7 Sr1 98.7(5) . 1_645
C4 O8 Sr1 145.9(5) . 2_666
C4 O8 Sr1 91.6(5) . 1_645
Sr1 O8 Sr1 110.7(2) 2_666 1_645
C7 O9 Pb1 122.5(4) . 2_567
C13 O10 H21 109.5 . .
C20 N1 C19 120.4(16) . .
C20 N1 C18 118.4(15) . .
C19 N1 C18 119.4(14) . .
C20 N1 C17 88(2) . .
C19 N1 C17 104(3) . .
C18 N1 C17 92(2) . .
O2 C1 O1 122.1(7) . .
O2 C1 C5 120.0(7) . .
O1 C1 C5 117.9(7) . .
O4 C2 O3 122.6(7) . .
O4 C2 C9 120.4(7) . .
O3 C2 C9 117.0(7) . .
O6 C3 O5 122.0(6) . .
O6 C3 C11 118.9(6) . .
O5 C3 C11 119.2(7) . .
O7 C4 O8 121.2(7) . .
O7 C4 C15 119.5(7) . .
O8 C4 C15 119.3(7) . .
O7 C4 Sr1 57.4(4) . 1_645
O8 C4 Sr1 63.9(4) . 1_645
C15 C4 Sr1 175.6(5) . 1_645
C6 C5 C10 119.6(7) . .
C6 C5 C1 119.7(7) . .
C10 C5 C1 120.7(7) . .
C5 C6 C7 122.1(7) . .
C5 C6 H6 119.0 . .
C7 C6 H6 119.0 . .
O9 C7 C8 121.8(7) . .
O9 C7 C6 120.5(7) . .
C8 C7 C6 117.7(7) . .
C9 C8 C7 120.5(7) . .
C9 C8 H8 119.8 . .
C7 C8 H8 119.8 . .
C10 C9 C8 121.5(7) . .
C10 C9 C2 119.2(7) . .
C8 C9 C2 119.3(7) . .
C9 C10 C5 118.7(7) . .
C9 C10 H10 120.7 . .
C5 C10 H10 120.7 . .
C16 C11 C12 120.0(7) . .
C16 C11 C3 119.6(7) . .
C12 C11 C3 120.2(7) . .
C13 C12 C11 120.2(7) . .
C13 C12 H12 119.9 . .
C11 C12 H12 119.9 . .
O10 C13 C12 118.0(7) . .
O10 C13 C14 122.5(7) . .
C12 C13 C14 119.4(7) . .
C15 C14 C13 119.3(7) . .
C15 C14 H14 120.3 . .
C13 C14 H14 120.3 . .
C14 C15 C16 120.9(7) . .
C14 C15 C4 119.7(7) . .
C16 C15 C4 119.4(7) . .
C11 C16 C15 120.1(7) . .
C11 C16 H16 120.0 . .
C15 C16 H16 120.0 . .

loop_
_geom_bond_atom_site_label_1
_geom_bond_atom_site_label_2
_geom_bond_distance
_geom_bond_site_symmetry_2
Pb1 O9 2.278(5) 2_567
Pb1 O1 2.483(6) .
Pb1 O4 2.582(5) 1_545
Pb1 O3 2.678(6) 1_545
Pb1 O6 2.711(5) 2_566
Pb1 Sr1 4.0199(7) 2_566
Pb1 Sr1 4.0847(8) .
Sr1 O2 2.434(6) .
Sr1 O3 2.476(6) 2_576
Sr1 O8 2.500(5) 2_666
Sr1 O7 2.597(6) 1_465
Sr1 O6 2.604(5) 2_566
Sr1 O5 2.622(5) .
Sr1 O8 2.736(6) 1_465
Sr1 C4 3.047(8) 1_465
Sr1 Pb1 4.0199(7) 2_566
Sr1 Sr1 4.3099(11) 2_576
O1 C1 1.270(10) .
O2 C1 1.260(10) .
O3 C2 1.272(10) .
O3 Sr1 2.476(6) 2_576
O3 Pb1 2.678(6) 1_565
O4 C2 1.244(9) .
O4 Pb1 2.582(5) 1_565
O5 C3 1.272(9) .
O6 C3 1.257(9) .
O6 Sr1 2.604(5) 2_566
O6 Pb1 2.711(5) 2_566
O7 C4 1.250(10) .
O7 Sr1 2.597(6) 1_645
O8 C4 1.267(9) .
O8 Sr1 2.500(5) 2_666
O8 Sr1 2.736(6) 1_645
O9 C7 1.355(9) .
O9 Pb1 2.278(5) 2_567
O10 C13 1.354(10) .
O10 H21 0.8200 .
N1 C20 1.43(2) .
N1 C19 1.46(2) .
N1 C18 1.50(2) .
N1 C17 1.56(4) .
C1 C5 1.485(11) .
C2 C9 1.512(10) .
C3 C11 1.498(9) .
C4 C15 1.511(11) .
C4 Sr1 3.047(8) 1_645
C5 C6 1.386(11) .
C5 C10 1.398(10) .
C6 C7 1.400(11) .
C6 H6 0.9300 .
C7 C8 1.392(10) .
C8 C9 1.389(11) .
C8 H8 0.9300 .
C9 C10 1.386(10) .
C10 H10 0.9300 .
C11 C16 1.384(11) .
C11 C12 1.394(11) .
C12 C13 1.393(10) .
C12 H12 0.9300 .
C13 C14 1.420(11) .
C14 C15 1.376(11) .
C14 H14 0.9300 .
C15 C16 1.391(10) .
C16 H16 0.9300 .
